data_1569321
loop_
_publ_author_name
'Yin, Xiuping'
'Li, Xinxing'
'Li, Xuyi'
'Biczysko, Malgorzata'
'Zhu, Shourong'
'Xu, Jiaqiang'
'Bai, Yue-Ling'

_publ_section_title
;
 Isomerization-induced fluorescence enhancement of two new viologen
 derivatives: mechanism insight and DFT calculations
;
_journal_issue 25
_journal_name_full 'Chemical Science'
_journal_page_first 7016
_journal_page_last 7025
_journal_paper_doi 10.1039/D3SC02051G
_journal_volume 14
_journal_year 2023
_chemical_formula_moiety 'C36 H28 N2 O2, 2(Br)'
_chemical_formula_sum 'C36 H28 Br2 N2 O2'
_chemical_formula_weight 680.42
_space_group_crystal_system monoclinic
_space_group_IT_number 14
_space_group_name_Hall '-P 2ybc'
_space_group_name_H-M_alt 'P 1 21/c 1'
_atom_sites_solution_hydrogens geom
_audit_creation_method SHELXL-2013
_audit_update_record
;
2022-11-11 deposited with the CCDC.	2023-05-11 downloaded from the CCDC.
;
_cell_angle_alpha 90
_cell_angle_beta 98.9830(10)
_cell_angle_gamma 90
_cell_formula_units_Z 6
_cell_length_a 14.4466(3)
_cell_length_b 18.0374(3)
_cell_length_c 17.9239(3)
_cell_measurement_reflns_used 9538
_cell_measurement_temperature 173(2)
_cell_measurement_theta_max 60.601
_cell_measurement_theta_min 3.437
_cell_volume 4613.31(15)
_computing_cell_refinement 'Bruker SAINT'
_computing_data_collection 'Bruker APEX2'
_computing_data_reduction 'Bruker SAINT'
_computing_molecular_graphics 'Bruker SHELXTL'
_computing_publication_material 'Bruker SHELXTL'
_computing_structure_refinement 'SHELXL-2014 (Sheldrick 2014)'
_computing_structure_solution 'SHELXS-97 (Sheldrick 2008)'
_diffrn_ambient_temperature 173(2)
_diffrn_measured_fraction_theta_full 0.998
_diffrn_measured_fraction_theta_max 0.997
_diffrn_measurement_device_type 'Bruker APEX-II CCD'
_diffrn_measurement_method '\f and \w scans'
_diffrn_radiation_type GaK\a
_diffrn_radiation_wavelength 1.34139
_diffrn_reflns_av_R_equivalents 0.0756
_diffrn_reflns_av_unetI/netI 0.0556
_diffrn_reflns_Laue_measured_fraction_full 0.998
_diffrn_reflns_Laue_measured_fraction_max 0.997
_diffrn_reflns_limit_h_max 18
_diffrn_reflns_limit_h_min -18
_diffrn_reflns_limit_k_max 23
_diffrn_reflns_limit_k_min -23
_diffrn_reflns_limit_l_max 23
_diffrn_reflns_limit_l_min -23
_diffrn_reflns_number 48870
_diffrn_reflns_point_group_measured_fraction_full 0.998
_diffrn_reflns_point_group_measured_fraction_max 0.997
_diffrn_reflns_theta_full 53.594
_diffrn_reflns_theta_max 60.654
_diffrn_reflns_theta_min 3.043
_exptl_absorpt_coefficient_mu 2.483
_exptl_absorpt_correction_T_max 0.689
_exptl_absorpt_correction_T_min 0.608
_exptl_absorpt_correction_type multi-scan
_exptl_absorpt_process_details SADABS
_exptl_crystal_colour yellow
_exptl_crystal_density_diffrn 1.469
_exptl_crystal_description block
_exptl_crystal_F_000 2064
_exptl_crystal_size_max 0.220
_exptl_crystal_size_mid 0.200
_exptl_crystal_size_min 0.150
_refine_diff_density_max 1.789
_refine_diff_density_min -0.736
_refine_diff_density_rms 0.106
_refine_ls_extinction_method none
_refine_ls_goodness_of_fit_ref 1.051
_refine_ls_hydrogen_treatment constr
_refine_ls_matrix_type full
_refine_ls_number_parameters 568
_refine_ls_number_reflns 10569
_refine_ls_number_restraints 76
_refine_ls_restrained_S_all 1.064
_refine_ls_R_factor_all 0.0836
_refine_ls_R_factor_gt 0.0664
_refine_ls_shift/su_max 0.003
_refine_ls_shift/su_mean 0.000
_refine_ls_structure_factor_coef Fsqd
_refine_ls_weighting_details
;
 w=1/[\s^2^(Fo^2^)+(0.0904P)^2^+9.3393P]
 where P=(Fo^2^+2Fc^2^)/3
;
_refine_ls_weighting_scheme calc
_refine_ls_wR_factor_gt 0.1779
_refine_ls_wR_factor_ref 0.1937
_reflns_Friedel_coverage 0.000
_reflns_number_gt 8145
_reflns_number_total 10569
_reflns_threshold_expression 'I > 2\s(I)'
_cod_data_source_file d3sc02051g2.cif
_cod_data_source_block mjl17073_0m
_cod_original_sg_symbol_H-M 'P 21/c'
_cod_database_code 1569321
_shelx_space_group_comment
;
The symmetry employed for this shelxl refinement is uniquely defined
by the following loop, which should always be used as a source of
symmetry information in preference to the above space-group names.
They are only intended as comments.
;
_shelx_estimated_absorpt_t_min 0.611
_shelx_estimated_absorpt_t_max 0.707
_shelxl_version_number 2013-2

loop_
_space_group_symop_operation_xyz
'x, y, z'
'-x, y+1/2, -z+1/2'
'-x, -y, -z'
'x, -y-1/2, z-1/2'

loop_
_atom_site_label
_atom_site_type_symbol
_atom_site_fract_x
_atom_site_fract_y
_atom_site_fract_z
_atom_site_U_iso_or_equiv
_atom_site_adp_type
_atom_site_occupancy
_atom_site_site_symmetry_order
_atom_site_calc_flag
_atom_site_refinement_flags_posn
_atom_site_refinement_flags_adp
_atom_site_refinement_flags_occupancy
_atom_site_disorder_assembly
_atom_site_disorder_group
Br1 Br 0.55311(4) 0.34588(3) 0.20892(3) 0.05374(16) Uani 1 1 d . . . . .
Br2 Br 0.13399(4) 0.65399(3) 0.38588(3) 0.05457(17) Uani 1 1 d . . . . .
Br3 Br 0.84114(3) 0.86935(3) 0.60120(2) 0.04290(14) Uani 1 1 d . . . . .
O1 O 0.5077(3) 0.5533(2) 0.3734(2) 0.0679(11) Uani 1 1 d . . . . .
O2 O 0.8503(3) 0.8285(3) 0.9949(3) 0.0763(12) Uani 1 1 d . U . . .
N1 N 0.4818(3) 0.6752(3) 0.4514(2) 0.0556(11) Uani 1 1 d . . . . .
N2 N 0.8921(3) 0.7261(2) 0.90049(19) 0.0438(9) Uani 1 1 d . . . . .
C1 C 0.4174(3) 0.5127(3) 0.2289(3) 0.0453(10) Uani 1 1 d . . . . .
H1 H 0.4772 0.4915 0.2458 0.054 Uiso 1 1 calc R U . . .
C2 C 0.3686(4) 0.4926(3) 0.1609(3) 0.0499(11) Uani 1 1 d . . . . .
H2 H 0.3960 0.4590 0.1298 0.060 Uiso 1 1 calc R U . . .
C3 C 0.2787(4) 0.5206(3) 0.1359(3) 0.0480(11) Uani 1 1 d . . . . .
C4 C 0.2248(4) 0.4996(3) 0.0659(3) 0.0600(14) Uani 1 1 d . . . . .
H4 H 0.2512 0.4673 0.0330 0.072 Uiso 1 1 calc R U . . .
C5 C 0.1368(4) 0.5248(4) 0.0456(3) 0.0708(17) Uani 1 1 d . . . . .
H5 H 0.1023 0.5101 -0.0015 0.085 Uiso 1 1 calc R U . . .
C6 C 0.0950(4) 0.5722(4) 0.0926(3) 0.0706(17) Uani 1 1 d . . . . .
H6 H 0.0325 0.5888 0.0777 0.085 Uiso 1 1 calc R U . . .
C7 C 0.1451(4) 0.5947(4) 0.1608(3) 0.0629(14) Uani 1 1 d . . . . .
H7 H 0.1168 0.6266 0.1927 0.075 Uiso 1 1 calc R U . . .
C8 C 0.2381(3) 0.5705(3) 0.1833(3) 0.0479(11) Uani 1 1 d . . . . .
C9 C 0.2921(3) 0.5935(3) 0.2520(2) 0.0446(10) Uani 1 1 d . . . . .
H9 H 0.2673 0.6289 0.2828 0.053 Uiso 1 1 calc R U . . .
C10 C 0.3799(3) 0.5650(3) 0.2746(2) 0.0419(9) Uani 1 1 d . . . . .
C11 C 0.4392(3) 0.5875(3) 0.3452(3) 0.0456(10) Uani 1 1 d . . . . .
C12 C 0.4145(4) 0.6608(3) 0.3814(3) 0.0538(13) Uani 1 1 d . . . . .
H12A H 0.4167 0.7020 0.3453 0.065 Uiso 1 1 calc R U . . .
H12B H 0.3501 0.6579 0.3936 0.065 Uiso 1 1 calc R U . . .
C13 C 0.5565(5) 0.7197(4) 0.4471(4) 0.0786(19) Uani 1 1 d . . . . .
H13 H 0.5616 0.7432 0.4005 0.094 Uiso 1 1 calc R U . . .
C14 C 0.6244(5) 0.7317(4) 0.5077(3) 0.0716(17) Uani 1 1 d . . . . .
H14 H 0.6771 0.7620 0.5035 0.086 Uiso 1 1 calc R U . . .
C15 C 0.6145(4) 0.6990(3) 0.5746(3) 0.0566(13) Uani 1 1 d . . . . .
C16 C 0.5379(5) 0.6546(4) 0.5797(3) 0.0752(18) Uani 1 1 d . . . . .
H16 H 0.5300 0.6325 0.6264 0.090 Uiso 1 1 calc R U . . .
C17 C 0.4714(4) 0.6426(4) 0.5143(3) 0.0720(17) Uani 1 1 d . . . . .
H17 H 0.4193 0.6108 0.5161 0.086 Uiso 1 1 calc R U . . .
C18 C 0.6897(4) 0.7125(3) 0.6407(3) 0.0553(12) Uani 1 1 d . . . . .
H18 H 0.7444 0.7380 0.6317 0.066 Uiso 1 1 calc R U . . .
C19 C 0.6855(4) 0.6921(3) 0.7080(3) 0.0598(14) Uani 1 1 d . . . . .
H19 H 0.6313 0.6659 0.7171 0.072 Uiso 1 1 calc R U . . .
C20 C 0.7601(4) 0.7069(3) 0.7734(3) 0.0480(11) Uani 1 1 d . . . . .
C21 C 0.8427(4) 0.7443(3) 0.7702(2) 0.0455(10) Uani 1 1 d . . . . .
H21 H 0.8550 0.7636 0.7234 0.055 Uiso 1 1 calc R U . . .
C22 C 0.9076(3) 0.7539(3) 0.8346(2) 0.0447(10) Uani 1 1 d . . . . .
H22 H 0.9638 0.7806 0.8320 0.054 Uiso 1 1 calc R U . . .
C23 C 0.8121(4) 0.6896(3) 0.9049(3) 0.0577(14) Uani 1 1 d . . . . .
H23 H 0.8017 0.6703 0.9522 0.069 Uiso 1 1 calc R U . . .
C24 C 0.7454(4) 0.6797(3) 0.8428(3) 0.0595(14) Uani 1 1 d . . . . .
H24 H 0.6890 0.6543 0.8473 0.071 Uiso 1 1 calc R U . . .
C25 C 0.9585(4) 0.7390(3) 0.9701(2) 0.0549(13) Uani 1 1 d . . . . .
H25A H 1.0194 0.7553 0.9571 0.066 Uiso 1 1 calc R U . . .
H25B H 0.9688 0.6921 0.9989 0.066 Uiso 1 1 calc R U . . .
C26 C 0.9227(4) 0.7960(3) 1.0175(3) 0.0591(13) Uani 1 1 d . U . . .
C27 C 0.9850(5) 0.8111(3) 1.0945(3) 0.0634(14) Uani 1 1 d . U . . .
C28 C 0.9518(5) 0.8586(4) 1.1397(4) 0.0705(16) Uani 1 1 d . U . . .
H28 H 0.8927 0.8815 1.1245 0.085 Uiso 1 1 calc R U . . .
C29 C 1.0096(4) 0.8768(3) 1.2174(3) 0.0575(12) Uani 1 1 d . U . . .
C30 C 0.9741(6) 0.9217(4) 1.2633(4) 0.086(2) Uani 1 1 d . U . . .
H30 H 0.9141 0.9441 1.2511 0.104 Uiso 1 1 calc R U . . .
C31 C 1.0329(5) 0.9332(4) 1.3309(4) 0.0842(19) Uani 1 1 d . U . . .
H31 H 1.0128 0.9661 1.3665 0.101 Uiso 1 1 calc R U . . .
C32 C 1.1227(5) 0.8981(4) 1.3502(4) 0.0735(17) Uani 1 1 d . U . . .
H32 H 1.1597 0.9099 1.3973 0.088 Uiso 1 1 calc R U . . .
C33 C 1.1560(6) 0.8503(4) 1.3055(4) 0.0786(18) Uani 1 1 d . U . . .
H33 H 1.2147 0.8262 1.3187 0.094 Uiso 1 1 calc R U . . .
C34 C 1.0913(5) 0.8368(3) 1.2300(4) 0.0672(14) Uani 1 1 d . U . . .
C35 C 1.1253(5) 0.7893(4) 1.1846(4) 0.0833(19) Uani 1 1 d . U . . .
H35 H 1.1847 0.7664 1.1985 0.100 Uiso 1 1 calc R U . . .
C36 C 1.0688(5) 0.7745(4) 1.1145(4) 0.0756(17) Uani 1 1 d . U . . .
H36 H 1.0887 0.7391 1.0811 0.091 Uiso 1 1 calc R U . . .
O3 O 0.6676(3) 0.8691(2) 0.77769(19) 0.0551(9) Uani 1 1 d . . . . .
N3 N 0.7738(2) 0.9911(2) 0.78492(19) 0.0372(7) Uani 1 1 d . . . . .
C37 C 0.5118(3) 0.8380(2) 0.6672(2) 0.0382(9) Uani 1 1 d . . . . .
H37 H 0.5154 0.8141 0.7148 0.046 Uiso 1 1 calc R U . . .
C38 C 0.4364(3) 0.8212(2) 0.6091(2) 0.0385(9) Uani 1 1 d . . . . .
C39 C 0.3649(3) 0.7704(3) 0.6200(3) 0.0513(11) Uani 1 1 d . . . . .
H39 H 0.3665 0.7465 0.6674 0.062 Uiso 1 1 calc R U . . .
C40 C 0.2937(3) 0.7560(3) 0.5620(3) 0.0562(13) Uani 1 1 d . . . . .
H40 H 0.2464 0.7213 0.5692 0.067 Uiso 1 1 calc R U . . .
C41 C 0.2897(3) 0.7916(3) 0.4921(3) 0.0507(11) Uani 1 1 d . . . . .
H41 H 0.2392 0.7813 0.4528 0.061 Uiso 1 1 calc R U . . .
C42 C 0.3573(3) 0.8408(3) 0.4796(3) 0.0465(11) Uani 1 1 d . . . . .
H42 H 0.3541 0.8641 0.4318 0.056 Uiso 1 1 calc R U . . .
C43 C 0.4325(3) 0.8571(3) 0.5383(2) 0.0395(9) Uani 1 1 d . . . . .
C44 C 0.5049(3) 0.9063(3) 0.5276(2) 0.0461(10) Uani 1 1 d . . . . .
H44 H 0.5045 0.9287 0.4796 0.055 Uiso 1 1 calc R U . . .
C45 C 0.5760(3) 0.9223(3) 0.5852(2) 0.0431(10) Uani 1 1 d . . . . .
H45 H 0.6232 0.9568 0.5774 0.052 Uiso 1 1 calc R U . . .
C46 C 0.5793(3) 0.8879(2) 0.6560(2) 0.0365(9) Uani 1 1 d . . . . .
C47 C 0.6528(3) 0.9064(3) 0.7217(2) 0.0398(9) Uani 1 1 d . . . . .
C48 C 0.7070(3) 0.9784(2) 0.7154(2) 0.0391(9) Uani 1 1 d . . . . .
H48A H 0.7412 0.9753 0.6717 0.047 Uiso 1 1 calc R U . . .
H48B H 0.6626 1.0204 0.7068 0.047 Uiso 1 1 calc R U . . .
C49 C 0.7510(3) 1.0351(3) 0.8388(3) 0.0484(11) Uani 1 1 d . . . . .
H49 H 0.6927 1.0606 0.8311 0.058 Uiso 1 1 calc R U . . .
C50 C 0.8117(3) 1.0439(3) 0.9056(3) 0.0491(12) Uani 1 1 d . . . . .
H50 H 0.7951 1.0757 0.9437 0.059 Uiso 1 1 calc R U . . .
C51 C 0.8966(3) 1.0067(2) 0.9177(2) 0.0345(8) Uani 1 1 d . . . . .
C52 C 0.9183(3) 0.9619(2) 0.8600(2) 0.0386(9) Uani 1 1 d . . . . .
H52 H 0.9762 0.9359 0.8660 0.046 Uiso 1 1 calc R U . . .
C53 C 0.8562(3) 0.9550(2) 0.7943(2) 0.0379(9) Uani 1 1 d . . . . .
H53 H 0.8715 0.9243 0.7549 0.045 Uiso 1 1 calc R U . . .
C54 C 0.9590(3) 1.0164(2) 0.9903(2) 0.0378(9) Uani 1 1 d . . . . .
H54 H 0.9386 1.0489 1.0262 0.045 Uiso 1 1 calc R U . . .

loop_
_atom_site_aniso_label
_atom_site_aniso_U_11
_atom_site_aniso_U_22
_atom_site_aniso_U_33
_atom_site_aniso_U_23
_atom_site_aniso_U_13
_atom_site_aniso_U_12
Br1 0.0629(3) 0.0488(3) 0.0485(3) 0.0034(2) 0.0054(2) -0.0014(2)
Br2 0.0422(3) 0.0528(3) 0.0696(4) -0.0031(2) 0.0117(2) -0.0086(2)
Br3 0.0545(3) 0.0472(3) 0.0253(2) -0.00108(18) 0.00128(18) 0.0039(2)
O1 0.054(2) 0.071(3) 0.068(2) -0.021(2) -0.0212(18) 0.0191(18)
O2 0.089(3) 0.070(3) 0.069(3) -0.023(2) 0.010(2) -0.009(2)
N1 0.057(2) 0.063(3) 0.038(2) -0.0139(19) -0.0207(18) 0.015(2)
N2 0.052(2) 0.050(2) 0.0237(16) 0.0038(15) -0.0104(15) -0.0123(17)
C1 0.044(2) 0.045(2) 0.047(2) -0.006(2) 0.0084(19) -0.0055(19)
C2 0.059(3) 0.046(3) 0.046(3) -0.011(2) 0.015(2) -0.014(2)
C3 0.059(3) 0.048(3) 0.036(2) -0.0049(19) 0.004(2) -0.015(2)
C4 0.075(4) 0.067(3) 0.036(2) -0.010(2) 0.004(2) -0.022(3)
C5 0.075(4) 0.093(5) 0.036(3) -0.003(3) -0.017(3) -0.022(3)
C6 0.058(3) 0.089(4) 0.055(3) -0.006(3) -0.022(3) -0.005(3)
C7 0.053(3) 0.078(4) 0.051(3) -0.006(3) -0.011(2) 0.003(3)
C8 0.050(2) 0.057(3) 0.034(2) -0.003(2) -0.0033(19) -0.007(2)
C9 0.045(2) 0.052(3) 0.034(2) -0.0076(19) -0.0032(18) 0.001(2)
C10 0.045(2) 0.043(2) 0.036(2) -0.0038(18) 0.0016(18) -0.0018(18)
C11 0.042(2) 0.053(3) 0.037(2) -0.005(2) -0.0068(18) 0.002(2)
C12 0.054(3) 0.061(3) 0.037(2) -0.011(2) -0.021(2) 0.007(2)
C13 0.078(4) 0.081(4) 0.064(4) 0.000(3) -0.031(3) -0.008(3)
C14 0.071(4) 0.077(4) 0.056(3) 0.006(3) -0.022(3) -0.013(3)
C15 0.050(3) 0.053(3) 0.061(3) -0.020(2) -0.009(2) 0.008(2)
C16 0.081(4) 0.104(5) 0.037(3) -0.002(3) -0.002(3) 0.005(4)
C17 0.061(3) 0.107(5) 0.042(3) -0.008(3) -0.009(2) -0.002(3)
C18 0.057(3) 0.057(3) 0.047(3) -0.004(2) -0.005(2) 0.000(2)
C19 0.068(3) 0.058(3) 0.047(3) -0.008(2) -0.011(2) 0.007(3)
C20 0.062(3) 0.037(2) 0.037(2) -0.0061(18) -0.016(2) 0.003(2)
C21 0.064(3) 0.047(3) 0.0220(19) 0.0007(17) -0.0037(18) 0.007(2)
C22 0.057(3) 0.048(3) 0.027(2) 0.0013(18) -0.0013(18) -0.005(2)
C23 0.065(3) 0.067(3) 0.036(2) 0.007(2) -0.008(2) -0.025(3)
C24 0.065(3) 0.061(3) 0.045(3) 0.000(2) -0.015(2) -0.022(3)
C25 0.058(3) 0.074(3) 0.026(2) 0.005(2) -0.0120(19) -0.026(3)
C26 0.064(3) 0.060(3) 0.052(3) 0.000(2) 0.005(2) -0.021(2)
C27 0.081(3) 0.055(3) 0.059(3) -0.003(2) 0.025(3) -0.015(2)
C28 0.067(3) 0.066(3) 0.080(3) 0.005(3) 0.016(3) -0.012(3)
C29 0.063(2) 0.055(3) 0.058(3) 0.012(2) 0.019(2) 0.000(2)
C30 0.089(4) 0.084(4) 0.085(4) -0.005(3) 0.008(3) 0.000(3)
C31 0.086(4) 0.085(4) 0.075(3) -0.001(3) -0.010(3) -0.013(3)
C32 0.091(3) 0.070(3) 0.051(3) -0.001(3) -0.016(3) -0.013(3)
C33 0.097(3) 0.076(3) 0.058(3) 0.003(3) -0.002(3) -0.018(3)
C34 0.076(3) 0.054(3) 0.073(3) -0.005(2) 0.019(2) -0.008(2)
C35 0.081(3) 0.083(4) 0.083(4) -0.005(3) 0.004(3) 0.010(3)
C36 0.079(3) 0.082(3) 0.060(3) -0.005(3) -0.008(3) -0.005(3)
O3 0.064(2) 0.056(2) 0.0372(17) 0.0063(15) -0.0190(15) -0.0055(17)
N3 0.0349(16) 0.0406(19) 0.0308(17) -0.0078(14) -0.0115(13) 0.0038(14)
C37 0.043(2) 0.040(2) 0.0274(19) -0.0012(16) -0.0072(16) 0.0019(17)
C38 0.036(2) 0.041(2) 0.035(2) -0.0016(18) -0.0048(16) 0.0023(17)
C39 0.052(3) 0.053(3) 0.046(3) 0.004(2) -0.002(2) -0.007(2)
C40 0.044(2) 0.060(3) 0.060(3) -0.002(3) -0.006(2) -0.014(2)
C41 0.043(2) 0.059(3) 0.044(3) -0.007(2) -0.0148(19) -0.006(2)
C42 0.044(2) 0.055(3) 0.034(2) -0.003(2) -0.0122(18) -0.003(2)
C43 0.037(2) 0.048(2) 0.030(2) -0.0049(17) -0.0079(16) 0.0022(18)
C44 0.045(2) 0.060(3) 0.030(2) 0.001(2) -0.0066(18) -0.008(2)
C45 0.040(2) 0.053(3) 0.033(2) 0.0007(19) -0.0056(17) -0.0055(19)
C46 0.0356(19) 0.042(2) 0.0277(19) -0.0055(16) -0.0078(15) 0.0065(16)
C47 0.041(2) 0.045(2) 0.030(2) -0.0043(18) -0.0067(16) 0.0076(18)
C48 0.039(2) 0.043(2) 0.0287(19) -0.0075(17) -0.0157(16) 0.0034(17)
C49 0.046(2) 0.055(3) 0.039(2) -0.014(2) -0.0087(19) 0.018(2)
C50 0.047(2) 0.062(3) 0.034(2) -0.018(2) -0.0103(18) 0.016(2)
C51 0.040(2) 0.033(2) 0.0259(18) -0.0050(15) -0.0112(15) 0.0012(16)
C52 0.039(2) 0.040(2) 0.032(2) -0.0062(17) -0.0112(16) 0.0066(17)
C53 0.039(2) 0.038(2) 0.033(2) -0.0096(17) -0.0091(16) 0.0048(17)
C54 0.045(2) 0.037(2) 0.0259(18) -0.0092(16) -0.0091(16) 0.0015(17)

loop_
_atom_type_symbol
_atom_type_description
_atom_type_scat_dispersion_real
_atom_type_scat_dispersion_imag
_atom_type_scat_source
C C 0.0150 0.0070 'International Tables Vol C Tables 4.2.6.8 and 6.1.1.4'
H H 0.0000 0.0000 'International Tables Vol C Tables 4.2.6.8 and 6.1.1.4'
Br Br -0.9500 1.0410 'International Tables Vol C Tables 4.2.6.8 and 6.1.1.4'
N N 0.0250 0.0140 'International Tables Vol C Tables 4.2.6.8 and 6.1.1.4'
O O 0.0410 0.0250 'International Tables Vol C Tables 4.2.6.8 and 6.1.1.4'

loop_
_geom_angle_atom_site_label_1
_geom_angle_atom_site_label_2
_geom_angle_atom_site_label_3
_geom_angle
_geom_angle_site_symmetry_1
_geom_angle_site_symmetry_3
_geom_angle_publ_flag
C17 N1 C13 121.2(5) . . ?
C17 N1 C12 120.2(5) . . ?
C13 N1 C12 118.5(5) . . ?
C22 N2 C23 120.1(4) . . ?
C22 N2 C25 121.0(4) . . ?
C23 N2 C25 118.8(4) . . ?
C2 C1 C10 120.4(5) . . ?
C2 C1 H1 119.8 . . ?
C10 C1 H1 119.8 . . ?
C1 C2 C3 121.0(5) . . ?
C1 C2 H2 119.5 . . ?
C3 C2 H2 119.5 . . ?
C2 C3 C4 122.7(5) . . ?
C2 C3 C8 119.0(4) . . ?
C4 C3 C8 118.3(5) . . ?
C5 C4 C3 120.9(6) . . ?
C5 C4 H4 119.6 . . ?
C3 C4 H4 119.6 . . ?
C4 C5 C6 121.4(5) . . ?
C4 C5 H5 119.3 . . ?
C6 C5 H5 119.3 . . ?
C7 C6 C5 119.7(6) . . ?
C7 C6 H6 120.2 . . ?
C5 C6 H6 120.2 . . ?
C6 C7 C8 120.5(6) . . ?
C6 C7 H7 119.7 . . ?
C8 C7 H7 119.7 . . ?
C7 C8 C9 122.1(5) . . ?
C7 C8 C3 119.1(4) . . ?
C9 C8 C3 118.8(4) . . ?
C10 C9 C8 120.5(4) . . ?
C10 C9 H9 119.8 . . ?
C8 C9 H9 119.8 . . ?
C9 C10 C1 120.1(4) . . ?
C9 C10 C11 122.6(4) . . ?
C1 C10 C11 117.3(4) . . ?
O1 C11 C10 123.3(4) . . ?
O1 C11 C12 119.4(4) . . ?
C10 C11 C12 117.2(4) . . ?
N1 C12 C11 110.0(4) . . ?
N1 C12 H12A 109.7 . . ?
C11 C12 H12A 109.7 . . ?
N1 C12 H12B 109.7 . . ?
C11 C12 H12B 109.7 . . ?
H12A C12 H12B 108.2 . . ?
N1 C13 C14 121.9(6) . . ?
N1 C13 H13 119.0 . . ?
C14 C13 H13 119.0 . . ?
C13 C14 C15 118.1(6) . . ?
C13 C14 H14 120.9 . . ?
C15 C14 H14 120.9 . . ?
C14 C15 C16 120.3(5) . . ?
C14 C15 C18 117.5(5) . . ?
C16 C15 C18 122.2(6) . . ?
C15 C16 C17 118.8(6) . . ?
C15 C16 H16 120.6 . . ?
C17 C16 H16 120.6 . . ?
N1 C17 C16 119.6(6) . . ?
N1 C17 H17 120.2 . . ?
C16 C17 H17 120.2 . . ?
C19 C18 C15 124.5(6) . . ?
C19 C18 H18 117.7 . . ?
C15 C18 H18 117.7 . . ?
C18 C19 C20 124.1(6) . . ?
C18 C19 H19 118.0 . . ?
C20 C19 H19 118.0 . . ?
C21 C20 C24 117.7(4) . . ?
C21 C20 C19 125.4(5) . . ?
C24 C20 C19 116.9(5) . . ?
C22 C21 C20 120.4(4) . . ?
C22 C21 H21 119.8 . . ?
C20 C21 H21 119.8 . . ?
N2 C22 C21 120.5(4) . . ?
N2 C22 H22 119.8 . . ?
C21 C22 H22 119.8 . . ?
N2 C23 C24 121.4(5) . . ?
N2 C23 H23 119.3 . . ?
C24 C23 H23 119.3 . . ?
C23 C24 C20 119.9(5) . . ?
C23 C24 H24 120.0 . . ?
C20 C24 H24 120.0 . . ?
N2 C25 C26 111.0(5) . . ?
N2 C25 H25A 109.4 . . ?
C26 C25 H25A 109.4 . . ?
N2 C25 H25B 109.4 . . ?
C26 C25 H25B 109.4 . . ?
H25A C25 H25B 108.0 . . ?
O2 C26 C25 120.3(5) . . ?
O2 C26 C27 124.4(6) . . ?
C25 C26 C27 115.3(5) . . ?
C28 C27 C36 122.7(6) . . ?
C28 C27 C26 116.4(6) . . ?
C36 C27 C26 120.9(6) . . ?
C27 C28 C29 119.7(6) . . ?
C27 C28 H28 120.2 . . ?
C29 C28 H28 120.2 . . ?
C30 C29 C34 129.2(7) . . ?
C30 C29 C28 119.1(6) . . ?
C34 C29 C28 111.5(5) . . ?
C29 C30 C31 113.2(8) . . ?
C29 C30 H30 123.4 . . ?
C31 C30 H30 123.4 . . ?
C30 C31 C32 123.6(7) . . ?
C30 C31 H31 118.2 . . ?
C32 C31 H31 118.2 . . ?
C33 C32 C31 122.9(6) . . ?
C33 C32 H32 118.6 . . ?
C31 C32 H32 118.6 . . ?
C32 C33 C34 114.1(7) . . ?
C32 C33 H33 122.9 . . ?
C34 C33 H33 122.9 . . ?
C35 C34 C29 129.0(7) . . ?
C35 C34 C33 114.1(7) . . ?
C29 C34 C33 116.8(6) . . ?
C34 C35 C36 116.7(7) . . ?
C34 C35 H35 121.6 . . ?
C36 C35 H35 121.6 . . ?
C27 C36 C35 120.3(7) . . ?
C27 C36 H36 119.9 . . ?
C35 C36 H36 119.9 . . ?
C49 N3 C53 120.9(3) . . ?
C49 N3 C48 120.3(3) . . ?
C53 N3 C48 118.8(3) . . ?
C46 C37 C38 121.2(4) . . ?
C46 C37 H37 119.4 . . ?
C38 C37 H37 119.4 . . ?
C39 C38 C43 119.4(4) . . ?
C39 C38 C37 122.0(4) . . ?
C43 C38 C37 118.6(4) . . ?
C40 C39 C38 119.7(5) . . ?
C40 C39 H39 120.1 . . ?
C38 C39 H39 120.1 . . ?
C39 C40 C41 120.9(5) . . ?
C39 C40 H40 119.6 . . ?
C41 C40 H40 119.6 . . ?
C42 C41 C40 120.9(4) . . ?
C42 C41 H41 119.5 . . ?
C40 C41 H41 119.5 . . ?
C41 C42 C43 119.9(4) . . ?
C41 C42 H42 120.1 . . ?
C43 C42 H42 120.1 . . ?
C44 C43 C38 118.9(4) . . ?
C44 C43 C42 121.9(4) . . ?
C38 C43 C42 119.2(4) . . ?
C45 C44 C43 121.0(4) . . ?
C45 C44 H44 119.5 . . ?
C43 C44 H44 119.5 . . ?
C44 C45 C46 120.3(4) . . ?
C44 C45 H45 119.9 . . ?
C46 C45 H45 119.9 . . ?
C37 C46 C45 119.9(4) . . ?
C37 C46 C47 117.8(4) . . ?
C45 C46 C47 122.2(4) . . ?
O3 C47 C46 123.2(4) . . ?
O3 C47 C48 120.7(4) . . ?
C46 C47 C48 116.1(4) . . ?
N3 C48 C47 110.2(3) . . ?
N3 C48 H48A 109.6 . . ?
C47 C48 H48A 109.6 . . ?
N3 C48 H48B 109.6 . . ?
C47 C48 H48B 109.6 . . ?
H48A C48 H48B 108.1 . . ?
N3 C49 C50 120.2(4) . . ?
N3 C49 H49 119.9 . . ?
C50 C49 H49 119.9 . . ?
C49 C50 C51 120.5(4) . . ?
C49 C50 H50 119.8 . . ?
C51 C50 H50 119.8 . . ?
C50 C51 C52 117.6(3) . . ?
C50 C51 C54 119.1(4) . . ?
C52 C51 C54 123.3(4) . . ?
C53 C52 C51 120.0(4) . . ?
C53 C52 H52 120.0 . . ?
C51 C52 H52 120.0 . . ?
N3 C53 C52 120.8(4) . . ?
N3 C53 H53 119.6 . . ?
C52 C53 H53 119.6 . . ?
C54 C54 C51 125.4(5) 3_777 . ?
C54 C54 H54 117.3 3_777 . ?
C51 C54 H54 117.3 . . ?

loop_
_geom_bond_atom_site_label_1
_geom_bond_atom_site_label_2
_geom_bond_distance
_geom_bond_site_symmetry_2
_geom_bond_publ_flag
O1 C11 1.207(6) . ?
O2 C26 1.212(7) . ?
N1 C17 1.300(8) . ?
N1 C13 1.357(8) . ?
N1 C12 1.485(5) . ?
N2 C22 1.333(5) . ?
N2 C23 1.343(6) . ?
N2 C25 1.469(5) . ?
C1 C2 1.359(7) . ?
C1 C10 1.412(6) . ?
C1 H1 0.9500 . ?
C2 C3 1.400(7) . ?
C2 H2 0.9500 . ?
C3 C4 1.421(7) . ?
C3 C8 1.426(7) . ?
C4 C5 1.345(9) . ?
C4 H4 0.9500 . ?
C5 C6 1.401(9) . ?
C5 H5 0.9500 . ?
C6 C7 1.380(7) . ?
C6 H6 0.9500 . ?
C7 C8 1.410(7) . ?
C7 H7 0.9500 . ?
C8 C9 1.413(6) . ?
C9 C10 1.369(6) . ?
C9 H9 0.9500 . ?
C10 C11 1.471(6) . ?
C11 C12 1.539(7) . ?
C12 H12A 0.9900 . ?
C12 H12B 0.9900 . ?
C13 C14 1.361(8) . ?
C13 H13 0.9500 . ?
C14 C15 1.364(8) . ?
C14 H14 0.9500 . ?
C15 C16 1.381(9) . ?
C15 C18 1.497(7) . ?
C16 C17 1.412(8) . ?
C16 H16 0.9500 . ?
C17 H17 0.9500 . ?
C18 C19 1.272(8) . ?
C18 H18 0.9500 . ?
C19 C20 1.487(7) . ?
C19 H19 0.9500 . ?
C20 C21 1.381(7) . ?
C20 C24 1.384(7) . ?
C21 C22 1.380(6) . ?
C21 H21 0.9500 . ?
C22 H22 0.9500 . ?
C23 C24 1.365(7) . ?
C23 H23 0.9500 . ?
C24 H24 0.9500 . ?
C25 C26 1.478(8) . ?
C25 H25A 0.9900 . ?
C25 H25B 0.9900 . ?
C26 C27 1.549(8) . ?
C27 C28 1.321(9) . ?
C27 C36 1.376(9) . ?
C28 C29 1.543(9) . ?
C28 H28 0.9500 . ?
C29 C30 1.314(10) . ?
C29 C34 1.371(9) . ?
C30 C31 1.382(10) . ?
C30 H30 0.9500 . ?
C31 C32 1.436(10) . ?
C31 H31 0.9500 . ?
C32 C33 1.319(10) . ?
C32 H32 0.9500 . ?
C33 C34 1.538(9) . ?
C33 H33 0.9500 . ?
C34 C35 1.328(9) . ?
C35 C36 1.412(9) . ?
C35 H35 0.9500 . ?
C36 H36 0.9500 . ?
O3 C47 1.200(5) . ?
N3 C49 1.330(5) . ?
N3 C53 1.343(5) . ?
N3 C48 1.471(5) . ?
C37 C46 1.365(6) . ?
C37 C38 1.418(6) . ?
C37 H37 0.9500 . ?
C38 C39 1.416(7) . ?
C38 C43 1.417(6) . ?
C39 C40 1.369(7) . ?
C39 H39 0.9500 . ?
C40 C41 1.401(7) . ?
C40 H40 0.9500 . ?
C41 C42 1.364(7) . ?
C41 H41 0.9500 . ?
C42 C43 1.420(6) . ?
C42 H42 0.9500 . ?
C43 C44 1.408(6) . ?
C44 C45 1.369(6) . ?
C44 H44 0.9500 . ?
C45 C46 1.406(6) . ?
C45 H45 0.9500 . ?
C46 C47 1.494(5) . ?
C47 C48 1.530(6) . ?
C48 H48A 0.9900 . ?
C48 H48B 0.9900 . ?
C49 C50 1.379(6) . ?
C49 H49 0.9500 . ?
C50 C51 1.385(6) . ?
C50 H50 0.9500 . ?
C51 C52 1.388(6) . ?
C51 C54 1.473(5) . ?
C52 C53 1.370(5) . ?
C52 H52 0.9500 . ?
C53 H53 0.9500 . ?
C54 C54 1.321(8) 3_777 ?
C54 H54 0.9500 . ?
